data_1551849
loop_
_publ_author_name
'Yoshiaki Shoji'
'Naoki Tanaka'
'Koichiro Mikami'
'Masanobu Uchiyama'
'Takanori Fukushima'

_publ_section_title
;
 A two-coordinate boron cation featuring C-B+-C bonding
;
_journal_name_full 'Nature Chemistry'
_journal_page_first 498
_journal_page_last 503
_journal_paper_doi 10.1038/nchem.1948
_journal_volume 6
_journal_year 2014
_chemical_formula_moiety 'C24 B F20, C18 H22 B'
_chemical_formula_sum 'C42 H22 B2 F20'
_chemical_formula_weight 928.22
_space_group_IT_number 117
_space_group_name_Hall 'P -4 -2ab'
_space_group_name_H-M_alt 'P -4 b 2'
_symmetry_cell_setting tetragonal
_symmetry_Int_Tables_number 117
_symmetry_space_group_name_Hall 'P -4 -2ab'
_symmetry_space_group_name_H-M 'P -4 b 2'
_atom_sites_solution_hydrogens geom
_atom_sites_solution_primary direct
_atom_sites_solution_secondary difmap
_cell_angle_alpha 90.0000
_cell_angle_beta 90.0000
_cell_angle_gamma 90.0000
_cell_formula_units_Z 2
_cell_length_a 15.995(3)
_cell_length_b 15.995(3)
_cell_length_c 7.7772(12)
_cell_measurement_temperature 90
_cell_volume 1989.7(6)
_computing_cell_refinement Unknown
_computing_data_collection Unknown
_computing_data_reduction Unknown
_computing_molecular_graphics 'CrystalStructure 4.0'
_computing_publication_material 'CrystalStructure 4.0 (Rigaku, 2010)'
_computing_structure_refinement 'SHELXL97 (Sheldrick, 2008)'
_computing_structure_solution 'SIR2004 (Burla, et al., 2005)'
_diffrn_ambient_temperature 90
_diffrn_measured_fraction_theta_full 0.999
_diffrn_measured_fraction_theta_max 0.999
_diffrn_radiation_type 'Mo K\a'
_diffrn_radiation_wavelength 0.71069
_diffrn_reflns_av_R_equivalents 0.0239
_diffrn_reflns_limit_h_max 18
_diffrn_reflns_limit_h_min -18
_diffrn_reflns_limit_k_max 19
_diffrn_reflns_limit_k_min -14
_diffrn_reflns_limit_l_max 9
_diffrn_reflns_limit_l_min -8
_diffrn_reflns_number 9217
_diffrn_reflns_theta_full 25.01
_diffrn_reflns_theta_max 25.01
_diffrn_standards_interval_count .
_diffrn_standards_number 0
_exptl_absorpt_coefficient_mu 0.155
_exptl_absorpt_correction_T_max 0.984
_exptl_absorpt_correction_T_min 0.965
_exptl_absorpt_correction_type multi-scan
_exptl_absorpt_process_details '(Jacobson, 1998)'
_exptl_crystal_colour colorless
_exptl_crystal_density_diffrn 1.549
_exptl_crystal_density_method 'not measured'
_exptl_crystal_description block
_exptl_crystal_F_000 928.00
_exptl_crystal_size_max 0.232
_exptl_crystal_size_mid 0.143
_exptl_crystal_size_min 0.101
_refine_diff_density_max 0.160
_refine_diff_density_min -0.150
_refine_ls_extinction_method none
_refine_ls_goodness_of_fit_ref 1.068
_refine_ls_hydrogen_treatment constr
_refine_ls_number_parameters 147
_refine_ls_number_reflns 1762
_refine_ls_number_restraints 7
_refine_ls_R_factor_gt 0.0240
_refine_ls_shift/su_max 0.000
_refine_ls_structure_factor_coef Fsqd
_refine_ls_weighting_details 'w = 1/[\s^2^(Fo^2^)+(0.0366P)^2^+0.3000P] where P=(Fo^2^+2Fc^2^)/3'
_refine_ls_weighting_scheme calc
_refine_ls_wR_factor_ref 0.0638
_reflns_number_gt 1682
_reflns_number_total 1762
_reflns_threshold_expression F^2^>2.0\s(F^2^)
_cod_data_source_file nchem.1948-s3.cif
_cod_data_source_block Mes2B+_borate
_cod_original_cell_volume 1989.6(6)
_cod_database_code 1551849

loop_
_symmetry_equiv_pos_site_id
_symmetry_equiv_pos_as_xyz
1 +X,+Y,+Z
2 +Y,-X,-Z
3 -X,-Y,+Z
4 -Y,+X,-Z
5 1/2-X,1/2+Y,+Z
6 1/2-Y,1/2-X,-Z
7 1/2+X,1/2-Y,+Z
8 1/2+Y,1/2+X,-Z

loop_
_atom_site_label
_atom_site_type_symbol
_atom_site_fract_x
_atom_site_fract_y
_atom_site_fract_z
_atom_site_U_iso_or_equiv
_atom_site_adp_type
_atom_site_occupancy
_atom_site_symmetry_multiplicity
_atom_site_calc_flag
_atom_site_refinement_flags
_atom_site_disorder_assembly
_atom_site_disorder_group
F1 F 0.56154(6) 0.31748(5) 0.94767(12) 0.0321(3) Uani 1.0 8 d . . .
F2 F 0.50002(7) 0.20940(6) 0.72805(13) 0.0340(3) Uani 1.0 8 d . . .
F3 F 0.37125(7) 0.25194(6) 0.51599(14) 0.0373(3) Uani 1.0 8 d . . .
F4 F 0.30653(6) 0.40890(6) 0.53124(12) 0.0346(3) Uani 1.0 8 d . . .
F5 F 0.36790(6) 0.52088(6) 0.75194(11) 0.0282(3) Uani 1.0 8 d . . .
C1 C 0.06440(11) 0.56440(11) 1.0000 0.0275(5) Uani 1.0 4 d . . .
C2 C 0.13363(11) 0.55716(11) 0.8866(3) 0.0310(4) Uani 1.0 8 d . . .
C3 C 0.19363(11) 0.61894(11) 0.8899(3) 0.0335(5) Uani 1.0 8 d . . .
C4 C 0.18722(11) 0.68722(11) 1.0000 0.0328(6) Uani 1.0 4 d . . .
C5 C 0.14170(13) 0.48321(14) 0.7675(3) 0.0502(6) Uani 1.0 8 d . . .
C6 C 0.25340(12) 0.75340(12) 1.0000 0.0510(8) Uani 1.0 4 d . . .
C7 C 0.46632(10) 0.42562(9) 0.86804(19) 0.0214(4) Uani 1.0 8 d . . .
C8 C 0.49675(10) 0.34485(10) 0.85141(19) 0.0234(4) Uani 1.0 8 d . . .
C9 C 0.46585(11) 0.28646(10) 0.7369(2) 0.0262(4) Uani 1.0 8 d . . .
C10 C 0.40191(11) 0.30744(10) 0.6282(2) 0.0273(4) Uani 1.0 8 d . . .
C11 C 0.36965(10) 0.38768(10) 0.6355(2) 0.0260(4) Uani 1.0 8 d . . .
C12 C 0.40297(10) 0.44392(10) 0.7515(2) 0.0235(4) Uani 1.0 8 d . . .
B1 B 0.0000 0.5000 1.0000 0.0293(8) Uani 1.0 2 d . . .
B2 B 0.5000 0.5000 1.0000 0.0220(7) Uani 1.0 2 d . . .
H3 H 0.2405 0.6148 0.8153 0.0402 Uiso 1.0 8 calc R . .
H5A H 0.0870 0.4564 0.7539 0.0602 Uiso 1.0 8 calc R . .
H5B H 0.1814 0.4430 0.8161 0.0602 Uiso 1.0 8 calc R . .
H5C H 0.1619 0.5022 0.6551 0.0602 Uiso 1.0 8 calc R . .
H6A H 0.2942 0.7415 0.9093 0.0612 Uiso 0.5000 8 calc R . .
H6B H 0.2817 0.7540 1.1118 0.0612 Uiso 0.5000 8 calc R . .
H6C H 0.2276 0.8081 0.9789 0.0612 Uiso 0.5000 8 calc R . .

loop_
_atom_site_aniso_label
_atom_site_aniso_U_11
_atom_site_aniso_U_22
_atom_site_aniso_U_33
_atom_site_aniso_U_12
_atom_site_aniso_U_13
_atom_site_aniso_U_23
F1 0.0352(6) 0.0284(5) 0.0326(6) 0.0100(4) -0.0075(5) -0.0040(5)
F2 0.0476(6) 0.0205(5) 0.0339(6) 0.0028(4) 0.0032(5) -0.0027(4)
F3 0.0477(6) 0.0347(6) 0.0295(5) -0.0123(5) -0.0038(5) -0.0094(5)
F4 0.0354(6) 0.0407(6) 0.0278(5) -0.0033(4) -0.0105(5) 0.0009(5)
F5 0.0300(5) 0.0256(5) 0.0291(5) 0.0053(4) -0.0046(5) 0.0008(4)
C1 0.0298(7) 0.0298(7) 0.0229(11) 0.0089(9) -0.0018(7) 0.0018(7)
C2 0.0307(9) 0.0336(10) 0.0285(9) 0.0101(7) -0.0001(8) -0.0008(8)
C3 0.0294(9) 0.0370(10) 0.0342(10) 0.0082(8) 0.0040(8) 0.0057(9)
C4 0.0283(8) 0.0283(8) 0.0417(14) 0.0087(10) -0.0062(8) 0.0062(8)
C5 0.0456(12) 0.0525(13) 0.0525(12) 0.0007(10) 0.0125(11) -0.0169(12)
C6 0.0369(9) 0.0369(9) 0.079(3) 0.0040(12) -0.0009(12) 0.0009(12)
C7 0.0215(8) 0.0238(8) 0.0189(7) -0.0008(6) 0.0047(7) 0.0019(7)
C8 0.0245(8) 0.0260(9) 0.0196(8) 0.0001(6) 0.0004(7) 0.0032(7)
C9 0.0346(9) 0.0196(8) 0.0244(8) -0.0016(7) 0.0061(8) -0.0014(7)
C10 0.0341(9) 0.0266(9) 0.0211(8) -0.0102(7) 0.0014(8) -0.0028(7)
C11 0.0265(9) 0.0316(9) 0.0198(8) -0.0041(7) -0.0010(7) 0.0021(7)
C12 0.0243(8) 0.0232(8) 0.0229(9) 0.0018(6) 0.0020(7) 0.0025(7)
B1 0.0316(11) 0.0316(11) 0.0246(18) 0.0138(13) 0.0000 0.0000
B2 0.0217(10) 0.0217(10) 0.0224(17) 0.0000 0.0000 0.0000

loop_
_atom_type_symbol
_atom_type_description
_atom_type_scat_dispersion_real
_atom_type_scat_dispersion_imag
_atom_type_scat_source
C C 0.0033 0.0016
;
International Tables for Crystallography
(1992, Vol. C, Tables 4.2.6.8 and 6.1.1.4)
;
H H 0.0000 0.0000
;
International Tables for Crystallography
(1992, Vol. C, Table 6.1.1.4)
;
B B 0.0013 0.0007
;
International Tables for Crystallography
(1992, Vol. C, Tables 4.2.6.8 and 6.1.1.4)
;
F F 0.0171 0.0103
;
International Tables for Crystallography
(1992, Vol. C, Tables 4.2.6.8 and 6.1.1.4)
;

loop_
_geom_angle_atom_site_label_1
_geom_angle_atom_site_label_2
_geom_angle_atom_site_label_3
_geom_angle
_geom_angle_publ_flag
_geom_angle_site_symmetry_1
_geom_angle_site_symmetry_2
_geom_angle_site_symmetry_3
C2 C1 C2 120.84(16) yes . . 8_457
C2 C1 B1 119.58(12) yes . . .
C2 C1 B1 119.58(12) yes 8_457 . .
C1 C2 C3 118.23(16) yes . . .
C1 C2 C5 120.81(16) yes . . .
C3 C2 C5 120.96(17) yes . . .
C2 C3 C4 121.54(17) yes . . .
C3 C4 C3 119.62(17) yes . . 8_457
C3 C4 C6 120.19(14) yes . . .
C3 C4 C6 120.19(14) yes 8_457 . .
C8 C7 C12 113.02(14) yes . . .
C8 C7 B2 127.67(13) yes . . .
C12 C7 B2 119.23(12) yes . . .
F1 C8 C7 121.29(14) yes . . .
F1 C8 C9 114.35(14) yes . . .
C7 C8 C9 124.35(15) yes . . .
F2 C9 C8 120.34(15) yes . . .
F2 C9 C10 119.66(15) yes . . .
C8 C9 C10 119.98(15) yes . . .
F3 C10 C9 120.94(15) yes . . .
F3 C10 C11 120.35(15) yes . . .
C9 C10 C11 118.71(15) yes . . .
F4 C11 C10 119.43(14) yes . . .
F4 C11 C12 121.44(15) yes . . .
C10 C11 C12 119.13(15) yes . . .
F5 C12 C7 119.48(14) yes . . .
F5 C12 C11 115.74(14) yes . . .
C7 C12 C11 124.74(15) yes . . .
C1 B1 C1 180.00(10) yes . . 3_565
C7 B2 C7 112.44(8) yes . . 2_567
C7 B2 C7 103.68(8) yes . . 3_665
C7 B2 C7 112.44(8) yes . . 4_657
C7 B2 C7 112.44(8) yes 2_567 . 3_665
C7 B2 C7 103.68(8) yes 2_567 . 4_657
C7 B2 C7 112.44(8) yes 3_665 . 4_657
C2 C3 H3 119.223 no . . .
C4 C3 H3 119.234 no . . .
C2 C5 H5A 109.474 no . . .
C2 C5 H5B 109.471 no . . .
C2 C5 H5C 109.471 no . . .
H5A C5 H5B 109.464 no . . .
H5A C5 H5C 109.475 no . . .
H5B C5 H5C 109.472 no . . .
C4 C6 H6A 109.477 no . . .
C4 C6 H6A 109.477 no . . 8_457
C4 C6 H6B 109.476 no . . .
C4 C6 H6B 109.476 no . . 8_457
C4 C6 H6C 109.474 no . . .
C4 C6 H6C 109.474 no . . 8_457
H6A C6 H6A 141.047 no . . 8_457
H6A C6 H6B 109.465 no . . .
H6A C6 H6B 56.250 no . . 8_457
H6A C6 H6C 109.466 no . . .
H6A C6 H6C 56.251 no . . 8_457
H6A C6 H6B 56.250 no 8_457 . .
H6A C6 H6B 109.465 no 8_457 . 8_457
H6A C6 H6C 56.251 no 8_457 . .
H6A C6 H6C 109.466 no 8_457 . 8_457
H6B C6 H6B 141.049 no . . 8_457
H6B C6 H6C 109.470 no . . .
H6B C6 H6C 56.247 no . . 8_457
H6B C6 H6C 56.247 no 8_457 . .
H6B C6 H6C 109.470 no 8_457 . 8_457
H6C C6 H6C 141.053 no . . 8_457
C6 H6A H6B 61.878 no . . 8_457
C6 H6A H6C 61.883 no . . 8_457
H6B H6A H6C 120.011 no 8_457 . 8_457
C6 H6B H6A 61.872 no . . 8_457
C6 H6B H6C 61.881 no . . 8_457
H6A H6B H6C 120.003 no 8_457 . 8_457
C6 H6C H6A 61.866 no . . 8_457
C6 H6C H6B 61.871 no . . 8_457
H6A H6C H6B 119.987 no 8_457 . 8_457

loop_
_geom_bond_atom_site_label_1
_geom_bond_atom_site_label_2
_geom_bond_distance
_geom_bond_publ_flag
_geom_bond_site_symmetry_1
_geom_bond_site_symmetry_2
F1 C8 1.3513(19) yes . .
F2 C9 1.350(2) yes . .
F3 C10 1.338(2) yes . .
F4 C11 1.3385(19) yes . .
F5 C12 1.3527(19) yes . .
C1 C2 1.420(3) yes . .
C1 C2 1.420(3) yes . 8_457
C1 B1 1.4567(18) yes . .
C2 C3 1.378(3) yes . .
C2 C5 1.508(3) yes . .
C3 C4 1.391(3) yes . .
C4 C6 1.497(3) yes . .
C7 C8 1.387(3) yes . .
C7 C12 1.391(3) yes . .
C7 B2 1.6610(15) yes . .
C8 C9 1.382(3) yes . .
C9 C10 1.369(3) yes . .
C10 C11 1.384(3) yes . .
C11 C12 1.381(3) yes . .
C3 H3 0.950 no . .
C5 H5A 0.980 no . .
C5 H5B 0.980 no . .
C5 H5C 0.980 no . .
C6 H6A 0.980 no . .
C6 H6A 0.980 no . 8_457
C6 H6B 0.980 no . .
C6 H6B 0.980 no . 8_457
C6 H6C 0.980 no . .
C6 H6C 0.980 no . 8_457
H6A H6B 0.924 no . 8_457
H6A H6C 0.924 no . 8_457
H6B H6C 0.924 no . 8_457

loop_
_geom_contact_atom_site_label_1
_geom_contact_atom_site_label_2
_geom_contact_distance
_geom_contact_publ_flag
_geom_contact_site_symmetry_1
_geom_contact_site_symmetry_2
F1 F2 2.6218(14) no . .
F1 F5 3.2055(14) no . 3_665
F1 F5 2.8011(14) no . 4_657
F1 C7 2.7864(18) no . 4_657
F1 C8 3.5924(19) no . 4_657
F1 C10 3.566(2) no . .
F1 C11 3.4447(19) no . 4_657
F1 C12 3.5847(19) no . .
F1 C12 2.7112(19) no . 4_657
F1 B2 3.1076(10) no . .
F2 F3 2.7249(16) no . .
F3 F4 2.7181(15) no . .
F4 F5 2.6679(14) no . .
F4 C9 3.590(2) no . .
F5 C7 3.1031(18) no . 2_567
F5 C7 2.9289(19) no . 3_665
F5 C8 3.574(2) no . .
F5 C8 3.1195(18) no . 2_567
F5 C8 3.1460(19) no . 3_665
F5 C10 3.588(2) no . .
F5 B2 2.8806(10) no . .
C1 C3 2.401(3) no . 8_457
C1 C4 2.778(3) no . .
C1 C5 2.546(3) no . 8_457
C2 C3 2.800(3) no . 8_457
C5 B1 2.912(3) no . .
C7 C8 3.174(3) no . 2_567
C7 C10 2.849(3) no . .
C7 C12 3.090(3) no . 3_665
C7 C12 3.309(3) no . 4_657
C8 C11 2.724(3) no . .
C8 C12 3.362(3) no . 4_657
C9 C12 2.714(3) no . .
C12 C12 3.585(3) no . 3_665
F1 C6 3.196(3) no . 3_665
F2 F4 2.9330(15) no . 4_656
F2 C1 3.3036(18) no . 4_657
F2 C2 3.360(2) no . 4_657
F2 C2 3.467(2) no . 5_545
F2 C3 3.537(3) no . 4_657
F3 F3 2.7976(16) no . 6_556
F3 F5 3.2801(15) no . 4_656
F3 C3 3.295(3) no . 4_656
F4 F2 2.9330(15) no . 2_566
F4 F5 3.5918(14) no . 4_656
F4 C5 3.426(3) no . .
F4 C8 3.3925(19) no . 2_566
F4 C9 2.909(2) no . 2_566
F4 C10 3.270(2) no . 2_566
F5 F3 3.2801(15) no . 2_566
F5 F4 3.5918(14) no . 2_566
F5 C3 3.374(2) no . .
F5 C10 3.347(2) no . 2_566
F5 C11 3.4992(19) no . 2_566
C1 F2 3.3036(18) no . 2_567
C1 F2 3.3036(18) no . 5_555
C2 F2 3.360(2) no . 2_567
C2 F2 3.467(2) no . 5_555
C3 F2 3.537(3) no . 2_567
C3 F3 3.295(3) no . 2_566
C3 F5 3.374(2) no . .
C3 C9 3.531(3) no . 2_567
C4 C9 3.564(3) no . 2_567
C4 C9 3.564(3) no . 5_555
C5 F4 3.426(3) no . .
C6 F1 3.196(3) no . 3_665
C6 F1 3.196(3) no . 6_567
C8 F4 3.3925(19) no . 4_656
C9 F4 2.909(2) no . 4_656
C9 C3 3.531(3) no . 4_657
C9 C4 3.564(3) no . 4_657
C10 F4 3.270(2) no . 4_656
C10 F5 3.347(2) no . 4_656
C11 F5 3.4992(19) no . 4_656
B1 C2 2.4864(18) no . 6_557
B1 C5 2.912(3) no . 6_557
C1 H3 3.2627 no . .
C1 H3 3.2627 no . 8_457
C1 H5A 2.6037 no . .
C1 H5A 3.1049 no . 3_565
C1 H5A 2.6038 no . 8_457
C1 H5B 3.0527 no . .
C1 H5B 3.0527 no . 8_457
C1 H5C 3.2584 no . .
C1 H5C 3.2584 no . 8_457
C3 H3 3.2594 no . 8_457
C3 H5A 3.2843 no . .
C3 H5B 2.8788 no . .
C3 H5C 2.6608 no . .
C3 H6A 2.5401 no . .
C3 H6A 3.2990 no . 8_457
C3 H6B 3.1029 no . .
C3 H6B 2.7764 no . 8_457
C3 H6C 3.1503 no . .
C3 H6C 2.7225 no . 8_457
C4 H3 2.0323 no . 8_457
C5 H3 2.6581 no . .
C6 H3 2.6494 no . .
C6 H3 2.6494 no . 8_457
B1 H5A 2.4674 no . .
B1 H5A 2.4674 no . 3_565
B1 H5A 2.4674 no . 8_457
B1 H5B 3.3610 no . .
B1 H5B 3.3610 no . 3_565
B1 H5B 3.3610 no . 8_457
H3 H5A 3.5601 no . .
H3 H5B 2.9062 no . .
H3 H5C 2.5253 no . .
H3 H6A 2.3188 no . .
H3 H6A 3.5807 no . 8_457
H3 H6B 3.2722 no . .
H3 H6B 2.7370 no . 8_457
H3 H6C 3.3487 no . .
H3 H6C 2.6429 no . 8_457
H5A H5A 3.1133 no . 3_565
F1 H3 3.5014 no . 3_665
F1 H3 3.5878 no . 4_657
F1 H5B 2.8488 no . 4_657
F1 H6A 2.5103 no . 3_665
F1 H6B 3.0372 no . 3_665
F1 H6B 3.3813 no . 6_657
F1 H6C 2.2798 no . 6_657
F2 H5A 3.0015 no . 7_555
F2 H5C 3.0755 no . 4_656
F3 H3 2.5926 no . 4_656
F3 H5C 2.8184 no . 4_656
F3 H6B 3.5526 no . 4_657
F4 H5B 3.0349 no . .
F4 H5C 2.9161 no . .
F4 H6B 3.5758 no . 4_657
F5 H3 2.5795 no . .
F5 H5B 3.2707 no . .
F5 H5C 3.3927 no . .
C1 H5A 3.1049 no . 6_557
C6 H5B 3.5110 no . 2_567
C6 H5B 3.5110 no . 5_555
C8 H3 3.5623 no . 4_657
C8 H6C 3.5823 no . 6_657
C10 H5C 3.5533 no . 4_656
C10 H6B 3.2372 no . 4_657
C10 H6C 3.4258 no . 5_545
C11 H5B 3.4381 no . .
C11 H6B 3.2635 no . 4_657
C11 H6C 3.3435 no . 5_545
C12 H5B 3.5791 no . .
C12 H6C 3.4951 no . 5_545
B1 H5A 2.4674 no . 6_557
B1 H5B 3.3610 no . 6_557
H3 F1 3.5878 no . 2_567
H3 F1 3.5014 no . 3_665
H3 F3 2.5926 no . 2_566
H3 F5 2.5795 no . .
H3 C8 3.5623 no . 2_567
H5A F2 3.0015 no . 7_455
H5B F1 2.8488 no . 2_567
H5B F4 3.0349 no . .
H5B F5 3.2707 no . .
H5B C6 3.5110 no . 4_657
H5B C11 3.4381 no . .
H5B C12 3.5791 no . .
H5B H6A 3.4270 no . 4_657
H5B H6A 3.3264 no . 5_545
H5B H6B 2.8351 no . 4_657
H5B H6C 2.8944 no . 5_545
H5C F2 3.0755 no . 2_566
H5C F3 2.8184 no . 2_566
H5C F4 2.9161 no . .
H5C F5 3.3927 no . .
H5C C10 3.5533 no . 2_566
H6A F1 2.5103 no . 3_665
H6A H5B 3.4270 no . 2_567
H6A H5B 3.3264 no . 5_555
H6B F1 3.0372 no . 3_665
H6B F1 3.3813 no . 6_567
H6B F3 3.5526 no . 2_567
H6B F4 3.5758 no . 2_567
H6B C10 3.2372 no . 2_567
H6B C11 3.2635 no . 2_567
H6B H5B 2.8351 no . 2_567
H6C F1 2.2798 no . 6_567
H6C C8 3.5823 no . 6_567
H6C C10 3.4258 no . 5_555
H6C C11 3.3435 no . 5_555
H6C C12 3.4951 no . 5_555
H6C H5B 2.8944 no . 5_555

loop_
_geom_torsion_atom_site_label_1
_geom_torsion_atom_site_label_2
_geom_torsion_atom_site_label_3
_geom_torsion_atom_site_label_4
_geom_torsion
_geom_torsion_publ_flag
_geom_torsion_site_symmetry_1
_geom_torsion_site_symmetry_2
_geom_torsion_site_symmetry_3
_geom_torsion_site_symmetry_4
C2 C1 C2 C3 0.2(3) no . . 8_457 8_457
C2 C1 C2 C5 179.39(13) no . . 8_457 8_457
C2 C1 C2 C3 0.2(3) no 8_457 . . .
C2 C1 C2 C5 179.39(13) no 8_457 . . .
B1 C1 C2 C3 -179.83(10) no . . . .
B1 C1 C2 C5 -0.6(2) no . . . .
B1 C1 C2 C3 -179.83(10) no . . 8_457 8_457
B1 C1 C2 C5 -0.6(2) no . . 8_457 8_457
C1 C2 C3 C4 -0.4(3) no . . . .
C5 C2 C3 C4 -179.57(16) no . . . .
C2 C3 C4 C3 0.2(3) no . . . 8_457
C2 C3 C4 C6 -179.81(14) no . . . .
C8 C7 C12 F5 -179.39(13) no . . . .
C8 C7 C12 C11 3.0(3) no . . . .
C12 C7 C8 F1 176.40(13) no . . . .
C12 C7 C8 C9 -2.6(3) no . . . .
C8 C7 B2 C7 -121.10(14) no . . . 2_567
C8 C7 B2 C7 117.19(14) no . . . 3_665
C8 C7 B2 C7 -4.53(17) no . . . 4_657
B2 C7 C8 F1 -0.3(3) no . . . .
B2 C7 C8 C9 -179.32(11) no . . . .
C12 C7 B2 C7 62.38(14) no . . . 2_567
C12 C7 B2 C7 -59.33(14) no . . . 3_665
C12 C7 B2 C7 178.96(11) no . . . 4_657
B2 C7 C12 F5 -2.4(2) no . . . .
B2 C7 C12 C11 -179.98(11) no . . . .
F1 C8 C9 F2 0.1(3) no . . . .
F1 C8 C9 C10 -177.92(12) no . . . .
C7 C8 C9 F2 179.22(14) no . . . .
C7 C8 C9 C10 1.2(3) no . . . .
F2 C9 C10 F3 1.7(3) no . . . .
F2 C9 C10 C11 -177.87(13) no . . . .
C8 C9 C10 F3 179.80(14) no . . . .
C8 C9 C10 C11 0.2(3) no . . . .
F3 C10 C11 F4 1.1(3) no . . . .
F3 C10 C11 C12 -179.45(13) no . . . .
C9 C10 C11 F4 -179.31(14) no . . . .
C9 C10 C11 C12 0.1(3) no . . . .
F4 C11 C12 F5 -0.2(3) no . . . .
F4 C11 C12 C7 177.52(13) no . . . .
C10 C11 C12 F5 -179.60(14) no . . . .
C10 C11 C12 C7 -1.9(3) no . . . .
